data_4083351
loop_
_publ_author_name
'Ro\,sca, Sorin-Claudiu'
'Roisnel, Thierry'
'Dorcet, Vincent'
'Carpentier, Jean-Fran\,cois'
'Sarazin, Yann'

_publ_section_title
;
 Potassium and Well-Defined Neutral and Cationic Calcium Fluoroalkoxide
 Complexes: Structural Features and Reactivity
;
_journal_issue 20
_journal_name_full Organometallics
_journal_page_first 5630
_journal_paper_doi 10.1021/om500343w
_journal_volume 33
_journal_year 2014
_chemical_compound_source 'synthesis as described'
_chemical_formula_moiety 'C28 H60 Ca2 F12 N4 O6 Si4'
_chemical_formula_sum 'C28 H60 Ca2 F12 N4 O6 Si4'
_chemical_formula_weight 969.32
_chemical_name_systematic
;
 ?
;
_space_group_IT_number 2
_symmetry_cell_setting triclinic
_symmetry_Int_Tables_number 2
_symmetry_space_group_name_Hall '-P 1'
_symmetry_space_group_name_H-M 'P -1'
_atom_sites_solution_hydrogens geom
_atom_sites_solution_primary direct
_atom_sites_solution_secondary difmap
_audit_conform_dict_location ftp://ftp.iucr.org/pub/cif_core.dic
_audit_conform_dict_name cif_core.dic
_audit_conform_dict_version 2.3
_audit_creation_date 2013-07-19T14:46:22-00:00
_audit_creation_method 'WinGX routine CIF_UPDATE'
_cell_angle_alpha 69.105(4)
_cell_angle_beta 76.540(4)
_cell_angle_gamma 62.713(3)
_cell_formula_units_Z 1
_cell_length_a 10.5765(9)
_cell_length_b 10.9923(11)
_cell_length_c 11.9713(12)
_cell_measurement_reflns_used 1565
_cell_measurement_temperature 150(2)
_cell_measurement_theta_max 26.18
_cell_measurement_theta_min 2.4
_cell_measurement_wavelength 0.71073
_cell_volume 1151.54(19)
_computing_cell_refinement 'Bruker APEX2 (Bruker, 2006)'
_computing_data_collection 'Bruker APEX2 (Bruker, 2006)'
_computing_data_reduction 'Bruker APEX2 (Bruker, 2006)'
_computing_molecular_graphics 'Ortep-3 for Windows (Farrugia, 1997)'
_computing_publication_material
;
           WinGX publication routines (Farrugia, 2012),
           CRYSCAL (T. Roisnel, local program)
;
_computing_structure_refinement 'SHELXL-97 (Sheldrick, 1997)'
_computing_structure_solution 'SIR97 (Altomare et al., 1999)'
_diffrn_ambient_temperature 150(2)
_diffrn_detector 'CCD plate'
_diffrn_measured_fraction_theta_full 0.987
_diffrn_measured_fraction_theta_max 0.987
_diffrn_measurement_device_type 'APEXII, Bruker-AXS'
_diffrn_measurement_method 'CCD rotation images, thin slices'
_diffrn_radiation_monochromator graphite
_diffrn_radiation_probe x-ray
_diffrn_radiation_type MoK\a
_diffrn_radiation_wavelength 0.71073
_diffrn_reflns_av_R_equivalents 0.0374
_diffrn_reflns_av_unetI/netI 0.0422
_diffrn_reflns_limit_h_max 13
_diffrn_reflns_limit_h_min -13
_diffrn_reflns_limit_k_max 14
_diffrn_reflns_limit_k_min -14
_diffrn_reflns_limit_l_max 15
_diffrn_reflns_limit_l_min -15
_diffrn_reflns_number 18378
_diffrn_reflns_theta_full 27.53
_diffrn_reflns_theta_max 27.53
_diffrn_reflns_theta_min 2.96
_exptl_absorpt_coefficient_mu 0.440
_exptl_absorpt_correction_T_max 0.936
_exptl_absorpt_correction_T_min 0.833
_exptl_absorpt_correction_type multi-scan
_exptl_absorpt_process_details
;
  [Sheldrick, G.M. (2002). SADABS Bruker AXS Inc., Madison, Wisconsin, USA]
;
_exptl_crystal_colour colourless
_exptl_crystal_density_diffrn 1.398
_exptl_crystal_density_method 'not measured'
_exptl_crystal_description plate
_exptl_crystal_F_000 508
_exptl_crystal_size_max 0.58
_exptl_crystal_size_mid 0.42
_exptl_crystal_size_min 0.15
_refine_diff_density_max 0.315
_refine_diff_density_min -0.297
_refine_diff_density_rms 0.053
_refine_ls_extinction_method none
_refine_ls_goodness_of_fit_ref 1.03
_refine_ls_hydrogen_treatment mixed
_refine_ls_matrix_type full
_refine_ls_number_parameters 265
_refine_ls_number_reflns 5237
_refine_ls_number_restraints 0
_refine_ls_restrained_S_all 1.03
_refine_ls_R_factor_all 0.0506
_refine_ls_R_factor_gt 0.0345
_refine_ls_shift/su_max 0.002
_refine_ls_shift/su_mean 0
_refine_ls_structure_factor_coef Fsqd
_refine_ls_weighting_details 'calc w=1/[\s^2^(Fo^2^)+(0.0318P)^2^+0.3245P] where P=(Fo^2^+2Fc^2^)/3'
_refine_ls_weighting_scheme calc
_refine_ls_wR_factor_gt 0.074
_refine_ls_wR_factor_ref 0.08
_reflns_number_gt 4142
_reflns_number_total 5237
_reflns_threshold_expression >2sigma(I)
_cod_data_source_file om500343w_si_003.cif
_cod_data_source_block {RO2}CaN{SiMe2H}2
_cod_database_code 4083351

loop_
_symmetry_equiv_pos_as_xyz
'x, y, z'
'-x, -y, -z'

loop_
_atom_site_label
_atom_site_type_symbol
_atom_site_fract_x
_atom_site_fract_y
_atom_site_fract_z
_atom_site_U_iso_or_equiv
_atom_site_adp_type
_atom_site_occupancy
_atom_site_symmetry_multiplicity
_atom_site_calc_flag
_atom_site_refinement_flags
Ca1 Ca -0.01415(4) 0.14083(4) 0.35905(3) 0.01655(9) Uani 1 1 d .
N1 N 0.15160(16) 0.09421(16) 0.19860(13) 0.0240(3) Uani 1 1 d .
Si1 Si 0.10997(6) 0.25530(6) 0.09728(4) 0.02484(13) Uani 1 1 d .
H1S H -0.003(2) 0.355(2) 0.1585(19) 0.05 Uiso 1 1 d .
Si2 Si 0.27854(6) -0.06654(6) 0.18932(5) 0.02799(13) Uani 1 1 d .
H2S H 0.258(2) -0.175(2) 0.2955(19) 0.05 Uiso 1 1 d .
C1 C 0.0317(3) 0.2829(3) -0.03907(18) 0.0439(6) Uani 1 1 d .
H1A H 0.1053 0.2261 -0.0893 0.066 Uiso 1 1 calc R
H1B H -0.0043 0.3843 -0.0847 0.066 Uiso 1 1 calc R
H1C H -0.047 0.2526 -0.0148 0.066 Uiso 1 1 calc R
C2 C 0.2529(2) 0.3230(2) 0.0448(2) 0.0442(6) Uani 1 1 d .
H2A H 0.2914 0.3173 0.1143 0.066 Uiso 1 1 calc R
H2B H 0.2127 0.4226 -0.0049 0.066 Uiso 1 1 calc R
H2C H 0.3295 0.2645 -0.0026 0.066 Uiso 1 1 calc R
C3 C 0.2753(2) -0.1160(2) 0.05545(18) 0.0370(5) Uani 1 1 d .
H3A H 0.1811 -0.1127 0.0554 0.055 Uiso 1 1 calc R
H3B H 0.3484 -0.2128 0.0592 0.055 Uiso 1 1 calc R
H3C H 0.2945 -0.0482 -0.0182 0.055 Uiso 1 1 calc R
C4 C 0.4674(2) -0.0931(3) 0.1875(2) 0.0540(7) Uani 1 1 d .
H4A H 0.4896 -0.0243 0.1166 0.081 Uiso 1 1 calc R
H4B H 0.5327 -0.1905 0.185 0.081 Uiso 1 1 calc R
H4C H 0.4785 -0.0783 0.2601 0.081 Uiso 1 1 calc R
O11 O 0.09070(12) 0.03759(12) 0.53675(10) 0.0178(2) Uani 1 1 d .
C12 C 0.18581(18) 0.05892(18) 0.58039(15) 0.0181(3) Uani 1 1 d .
C13 C 0.26509(19) 0.13105(19) 0.47330(16) 0.0233(4) Uani 1 1 d .
F14 F 0.17328(11) 0.24061(11) 0.39428(9) 0.0318(3) Uani 1 1 d .
F15 F 0.35704(11) 0.04018(12) 0.41197(9) 0.0324(3) Uani 1 1 d .
F16 F 0.33981(12) 0.18459(12) 0.50240(10) 0.0329(3) Uani 1 1 d .
C17 C 0.1034(2) 0.1588(2) 0.66004(17) 0.0261(4) Uani 1 1 d .
F18 F 0.01196(13) 0.28719(12) 0.60067(11) 0.0404(3) Uani 1 1 d .
F19 F 0.02873(12) 0.10136(13) 0.75090(10) 0.0392(3) Uani 1 1 d .
F20 F 0.18968(12) 0.18231(12) 0.70890(10) 0.0345(3) Uani 1 1 d .
C21 C 0.29733(19) -0.08161(18) 0.65922(17) 0.0236(4) Uani 1 1 d .
H21A H 0.3948 -0.095 0.6214 0.028 Uiso 1 1 calc R
H21B H 0.2902 -0.0707 0.7393 0.028 Uiso 1 1 calc R
N22 N 0.27538(15) -0.20934(15) 0.67381(12) 0.0200(3) Uani 1 1 d .
C23 C 0.34359(19) -0.26481(18) 0.56838(16) 0.0229(4) Uani 1 1 d .
H23A H 0.4469 -0.2882 0.5601 0.027 Uiso 1 1 calc R
H23B H 0.3021 -0.1889 0.495 0.027 Uiso 1 1 calc R
C24 C 0.32457(19) -0.39600(19) 0.57774(18) 0.0273(4) Uani 1 1 d .
H24A H 0.3571 -0.419 0.5003 0.033 Uiso 1 1 calc R
H24B H 0.3827 -0.4786 0.6403 0.033 Uiso 1 1 calc R
O25 O 0.17645(13) -0.36938(12) 0.60799(11) 0.0247(3) Uani 1 1 d .
C26 C 0.1551(2) -0.4961(2) 0.6298(2) 0.0355(5) Uani 1 1 d .
H26A H 0.1881 -0.5285 0.5576 0.053 Uiso 1 1 calc R
H26B H 0.0534 -0.475 0.6499 0.053 Uiso 1 1 calc R
H26C H 0.2093 -0.5713 0.6967 0.053 Uiso 1 1 calc R
C27 C 0.3226(2) -0.3164(2) 0.79081(16) 0.0283(4) Uani 1 1 d .
H27A H 0.2992 -0.3973 0.8005 0.034 Uiso 1 1 calc R
H27B H 0.2657 -0.272 0.8553 0.034 Uiso 1 1 calc R
C28 C 0.4792(2) -0.3764(2) 0.80988(18) 0.0341(5) Uani 1 1 d .
H28A H 0.5113 -0.2979 0.7815 0.041 Uiso 1 1 calc R
H28B H 0.4929 -0.4219 0.8965 0.041 Uiso 1 1 calc R
O29 O 0.56113(14) -0.47808(15) 0.74639(14) 0.0417(4) Uani 1 1 d .
C30 C 0.7096(2) -0.5335(2) 0.7569(2) 0.0484(6) Uani 1 1 d .
H30A H 0.7417 -0.4561 0.7211 0.073 Uiso 1 1 calc R
H30B H 0.7617 -0.6071 0.7151 0.073 Uiso 1 1 calc R
H30C H 0.728 -0.5756 0.8419 0.073 Uiso 1 1 calc R

loop_
_atom_site_aniso_label
_atom_site_aniso_U_11
_atom_site_aniso_U_22
_atom_site_aniso_U_33
_atom_site_aniso_U_23
_atom_site_aniso_U_13
_atom_site_aniso_U_12
Ca1 0.01430(18) 0.01811(17) 0.01718(17) -0.00401(13) -0.00084(13) -0.00767(14)
N1 0.0232(8) 0.0308(8) 0.0210(8) -0.0090(6) 0.0030(6) -0.0149(7)
Si1 0.0285(3) 0.0314(3) 0.0197(2) -0.0095(2) 0.0032(2) -0.0174(2)
Si2 0.0260(3) 0.0338(3) 0.0243(3) -0.0127(2) 0.0022(2) -0.0113(2)
C1 0.0587(15) 0.0486(14) 0.0270(11) -0.0095(10) -0.0098(10) -0.0225(12)
C2 0.0462(14) 0.0453(13) 0.0489(14) -0.0157(11) 0.0117(11) -0.0309(12)
C3 0.0407(13) 0.0398(12) 0.0355(11) -0.0193(10) 0.0046(10) -0.0182(10)
C4 0.0279(12) 0.0825(19) 0.0556(15) -0.0433(14) 0.0038(11) -0.0122(13)
O11 0.0157(6) 0.0197(6) 0.0214(6) -0.0050(5) -0.0048(5) -0.0092(5)
C12 0.0161(9) 0.0202(8) 0.0213(9) -0.0068(7) -0.0017(7) -0.0094(7)
C13 0.0203(9) 0.0277(10) 0.0269(9) -0.0091(8) -0.0019(7) -0.0132(8)
F14 0.0299(6) 0.0318(6) 0.0288(6) 0.0030(5) -0.0048(5) -0.0163(5)
F15 0.0249(6) 0.0426(7) 0.0315(6) -0.0190(5) 0.0090(5) -0.0147(5)
F16 0.0310(6) 0.0444(7) 0.0374(6) -0.0124(5) 0.0018(5) -0.0290(6)
C17 0.0242(10) 0.0301(10) 0.0295(10) -0.0121(8) -0.0009(8) -0.0137(9)
F18 0.0364(7) 0.0300(6) 0.0483(7) -0.0219(6) -0.0063(6) 0.0006(5)
F19 0.0379(7) 0.0640(8) 0.0310(6) -0.0241(6) 0.0148(5) -0.0343(7)
F20 0.0400(7) 0.0459(7) 0.0365(6) -0.0238(5) 0.0013(5) -0.0267(6)
C21 0.0210(9) 0.0245(9) 0.0282(9) -0.0060(8) -0.0090(8) -0.0097(8)
N22 0.0178(8) 0.0193(7) 0.0210(7) -0.0028(6) -0.0035(6) -0.0075(6)
C23 0.0173(9) 0.0226(9) 0.0264(9) -0.0081(7) 0.0002(7) -0.0066(8)
C24 0.0197(10) 0.0244(9) 0.0359(11) -0.0125(8) -0.0009(8) -0.0054(8)
O25 0.0193(7) 0.0193(6) 0.0366(7) -0.0096(5) -0.0018(6) -0.0081(5)
C26 0.0361(12) 0.0205(10) 0.0520(13) -0.0099(9) -0.0058(10) -0.0128(9)
C27 0.0249(10) 0.0301(10) 0.0247(9) -0.0007(8) -0.0048(8) -0.0111(9)
C28 0.0304(11) 0.0318(11) 0.0336(11) -0.0001(9) -0.0158(9) -0.0082(9)
O29 0.0231(8) 0.0333(8) 0.0654(10) -0.0147(7) -0.0169(7) -0.0025(6)
C30 0.0230(12) 0.0325(12) 0.0806(18) -0.0074(12) -0.0147(11) -0.0058(10)

loop_
_atom_type_symbol
_atom_type_description
_atom_type_scat_dispersion_real
_atom_type_scat_dispersion_imag
_atom_type_scat_source
C C 0.0033 0.0016 'International Tables Vol C Tables 4.2.6.8 and 6.1.1.4'
H H 0 0 'International Tables Vol C Tables 4.2.6.8 and 6.1.1.4'
N N 0.0061 0.0033 'International Tables Vol C Tables 4.2.6.8 and 6.1.1.4'
O O 0.0106 0.006 'International Tables Vol C Tables 4.2.6.8 and 6.1.1.4'
Si Si 0.0817 0.0704 'International Tables Vol C Tables 4.2.6.8 and 6.1.1.4'
Ca Ca 0.2262 0.3064 'International Tables Vol C Tables 4.2.6.8 and 6.1.1.4'
F F 0.0171 0.0103 'International Tables Vol C Tables 4.2.6.8 and 6.1.1.4'

loop_
_geom_angle_atom_site_label_1
_geom_angle_atom_site_label_2
_geom_angle_atom_site_label_3
_geom_angle
_geom_angle_site_symmetry_1
_geom_angle_site_symmetry_3
O11 Ca1 O11 75.37(4) . 2_556
O11 Ca1 N1 111.84(5) . .
O11 Ca1 N1 114.55(5) 2_556 .
O11 Ca1 O25 97.73(4) . 2_556
O11 Ca1 O25 112.89(4) 2_556 2_556
N1 Ca1 O25 128.74(5) . 2_556
O11 Ca1 N22 128.07(4) . 2_556
O11 Ca1 N22 66.78(4) 2_556 2_556
N1 Ca1 N22 115.57(5) . 2_556
O25 Ca1 N22 67.92(4) 2_556 2_556
O11 Ca1 F14 61.22(3) . .
O11 Ca1 F14 136.51(4) 2_556 .
N1 Ca1 F14 81.42(4) . .
O25 Ca1 F14 77.48(4) 2_556 .
N22 Ca1 F14 144.87(4) 2_556 .
O11 Ca1 C23 105.11(4) . 2_556
O11 Ca1 C23 68.19(4) 2_556 2_556
N1 Ca1 C23 142.43(5) . 2_556
O25 Ca1 C23 49.12(4) 2_556 2_556
N22 Ca1 C23 28.07(4) 2_556 2_556
F14 Ca1 C23 123.91(4) . 2_556
O11 Ca1 Si1 129.73(3) . .
O11 Ca1 Si1 137.73(3) 2_556 .
N1 Ca1 Si1 31.16(4) . .
O25 Ca1 Si1 98.04(3) 2_556 .
N22 Ca1 Si1 102.08(3) 2_556 .
F14 Ca1 Si1 76.31(2) . .
C23 Ca1 Si1 121.08(4) 2_556 .
O11 Ca1 Si2 96.79(3) . .
O11 Ca1 Si2 95.70(3) 2_556 .
N1 Ca1 Si2 22.15(4) . .
O25 Ca1 Si2 150.39(3) 2_556 .
N22 Ca1 Si2 120.50(3) 2_556 .
F14 Ca1 Si2 87.21(3) . .
C23 Ca1 Si2 147.84(3) 2_556 .
Si1 Ca1 Si2 53.311(15) . .
O11 Ca1 Ca1 37.76(3) . 2_556
O11 Ca1 Ca1 37.62(3) 2_556 2_556
N1 Ca1 Ca1 119.85(4) . 2_556
O25 Ca1 Ca1 109.33(3) 2_556 2_556
N22 Ca1 Ca1 98.02(3) 2_556 2_556
F14 Ca1 Ca1 98.94(2) . 2_556
C23 Ca1 Ca1 85.95(3) 2_556 2_556
Si1 Ca1 Ca1 150.630(19) . 2_556
Si2 Ca1 Ca1 97.899(17) . 2_556
O11 Ca1 H1S 133.8(5) . .
O11 Ca1 H1S 150.8(5) 2_556 .
N1 Ca1 H1S 58.7(5) . .
O25 Ca1 H1S 70.5(5) 2_556 .
N22 Ca1 H1S 89.8(5) 2_556 .
F14 Ca1 H1S 72.6(5) . .
C23 Ca1 H1S 99.6(5) 2_556 .
Si1 Ca1 H1S 27.6(5) . .
Si2 Ca1 H1S 80.9(5) . .
Ca1 Ca1 H1S 171.5(5) 2_556 .
Si1 N1 Si2 130.03(9) . .
Si1 N1 Ca1 103.27(7) . .
Si2 N1 Ca1 126.68(8) . .
N1 Si1 C1 116.32(9) . .
N1 Si1 C2 116.81(10) . .
C1 Si1 C2 107.12(11) . .
N1 Si1 Ca1 45.57(5) . .
C1 Si1 Ca1 122.36(8) . .
C2 Si1 Ca1 130.28(8) . .
N1 Si1 H1S 105.1(8) . .
C1 Si1 H1S 104.8(9) . .
C2 Si1 H1S 105.5(9) . .
Ca1 Si1 H1S 59.7(8) . .
N1 Si2 C4 115.67(10) . .
N1 Si2 C3 114.61(9) . .
C4 Si2 C3 105.51(10) . .
N1 Si2 Ca1 31.17(5) . .
C4 Si2 Ca1 122.99(8) . .
C3 Si2 Ca1 128.77(7) . .
N1 Si2 H2S 108.2(8) . .
C4 Si2 H2S 105.0(9) . .
C3 Si2 H2S 107.1(9) . .
Ca1 Si2 H2S 77.2(8) . .
Si1 C1 H1A 109.5 . .
Si1 C1 H1B 109.5 . .
H1A C1 H1B 109.5 . .
Si1 C1 H1C 109.5 . .
H1A C1 H1C 109.5 . .
H1B C1 H1C 109.5 . .
Si1 C2 H2A 109.5 . .
Si1 C2 H2B 109.5 . .
H2A C2 H2B 109.5 . .
Si1 C2 H2C 109.5 . .
H2A C2 H2C 109.5 . .
H2B C2 H2C 109.5 . .
Si2 C3 H3A 109.5 . .
Si2 C3 H3B 109.5 . .
H3A C3 H3B 109.5 . .
Si2 C3 H3C 109.5 . .
H3A C3 H3C 109.5 . .
H3B C3 H3C 109.5 . .
Si2 C4 H4A 109.5 . .
Si2 C4 H4B 109.5 . .
H4A C4 H4B 109.5 . .
Si2 C4 H4C 109.5 . .
H4A C4 H4C 109.5 . .
H4B C4 H4C 109.5 . .
C12 O11 Ca1 133.14(10) . .
C12 O11 Ca1 122.11(10) . 2_556
Ca1 O11 Ca1 104.63(4) . 2_556
O11 C12 C17 109.17(14) . .
O11 C12 C13 108.15(13) . .
C17 C12 C13 108.91(14) . .
O11 C12 C21 114.23(13) . .
C17 C12 C21 106.82(14) . .
C13 C12 C21 109.46(14) . .
F15 C13 F16 106.54(14) . .
F15 C13 F14 106.00(14) . .
F16 C13 F14 106.53(14) . .
F15 C13 C12 111.45(14) . .
F16 C13 C12 114.64(14) . .
F14 C13 C12 111.16(14) . .
C13 F14 Ca1 106.95(9) . .
F19 C17 F18 107.62(15) . .
F19 C17 F20 106.63(15) . .
F18 C17 F20 106.48(14) . .
F19 C17 C12 110.12(14) . .
F18 C17 C12 112.82(15) . .
F20 C17 C12 112.84(15) . .
N22 C21 C12 112.72(13) . .
N22 C21 H21A 109 . .
C12 C21 H21A 109 . .
N22 C21 H21B 109 . .
C12 C21 H21B 109 . .
H21A C21 H21B 107.8 . .
C21 N22 C23 110.38(14) . .
C21 N22 C27 110.23(14) . .
C23 N22 C27 114.21(14) . .
C21 N22 Ca1 110.98(10) . 2_556
C23 N22 Ca1 96.59(9) . 2_556
C27 N22 Ca1 113.83(10) . 2_556
N22 C23 C24 112.99(15) . .
N22 C23 Ca1 55.34(8) . 2_556
C24 C23 Ca1 84.09(10) . 2_556
N22 C23 H23A 109 . .
C24 C23 H23A 109 . .
Ca1 C23 H23A 163.5 2_556 .
N22 C23 H23B 109 . .
C24 C23 H23B 109 . .
Ca1 C23 H23B 76 2_556 .
H23A C23 H23B 107.8 . .
O25 C24 C23 109.15(14) . .
O25 C24 H24A 109.9 . .
C23 C24 H24A 109.9 . .
O25 C24 H24B 109.9 . .
C23 C24 H24B 109.9 . .
H24A C24 H24B 108.3 . .
C26 O25 C24 111.14(14) . .
C26 O25 Ca1 130.61(11) . 2_556
C24 O25 Ca1 117.60(10) . 2_556
O25 C26 H26A 109.5 . .
O25 C26 H26B 109.5 . .
H26A C26 H26B 109.5 . .
O25 C26 H26C 109.5 . .
H26A C26 H26C 109.5 . .
H26B C26 H26C 109.5 . .
N22 C27 C28 116.90(16) . .
N22 C27 H27A 108.1 . .
C28 C27 H27A 108.1 . .
N22 C27 H27B 108.1 . .
C28 C27 H27B 108.1 . .
H27A C27 H27B 107.3 . .
O29 C28 C27 109.91(16) . .
O29 C28 H28A 109.7 . .
C27 C28 H28A 109.7 . .
O29 C28 H28B 109.7 . .
C27 C28 H28B 109.7 . .
H28A C28 H28B 108.2 . .
C28 O29 C30 112.37(16) . .
O29 C30 H30A 109.5 . .
O29 C30 H30B 109.5 . .
H30A C30 H30B 109.5 . .
O29 C30 H30C 109.5 . .
H30A C30 H30C 109.5 . .
H30B C30 H30C 109.5 . .

loop_
_geom_bond_atom_site_label_1
_geom_bond_atom_site_label_2
_geom_bond_distance
_geom_bond_site_symmetry_2
Ca1 O11 2.2946(11) .
Ca1 O11 2.3019(11) 2_556
Ca1 N1 2.3100(15) .
Ca1 O25 2.4190(12) 2_556
Ca1 N22 2.5966(14) 2_556
Ca1 F14 2.8326(11) .
Ca1 C23 3.1359(18) 2_556
Ca1 Si1 3.1486(7) .
Ca1 Si2 3.5796(7) .
Ca1 Ca1 3.6376(7) 2_556
Ca1 H1S 2.72(2) .
N1 Si1 1.6740(16) .
N1 Si2 1.6830(16) .
Si1 C1 1.868(2) .
Si1 C2 1.868(2) .
Si1 H1S 1.46(2) .
Si2 C4 1.878(2) .
Si2 C3 1.878(2) .
Si2 H2S 1.45(2) .
C1 H1A 0.98 .
C1 H1B 0.98 .
C1 H1C 0.98 .
C2 H2A 0.98 .
C2 H2B 0.98 .
C2 H2C 0.98 .
C3 H3A 0.98 .
C3 H3B 0.98 .
C3 H3C 0.98 .
C4 H4A 0.98 .
C4 H4B 0.98 .
C4 H4C 0.98 .
O11 C12 1.3740(19) .
O11 Ca1 2.3019(11) 2_556
C12 C17 1.535(2) .
C12 C13 1.536(2) .
C12 C21 1.573(2) .
C13 F15 1.335(2) .
C13 F16 1.3391(19) .
C13 F14 1.353(2) .
C17 F19 1.331(2) .
C17 F18 1.336(2) .
C17 F20 1.347(2) .
C21 N22 1.470(2) .
C21 H21A 0.99 .
C21 H21B 0.99 .
N22 C23 1.485(2) .
N22 C27 1.486(2) .
N22 Ca1 2.5966(14) 2_556
C23 C24 1.508(2) .
C23 Ca1 3.1359(18) 2_556
C23 H23A 0.99 .
C23 H23B 0.99 .
C24 O25 1.436(2) .
C24 H24A 0.99 .
C24 H24B 0.99 .
O25 C26 1.436(2) .
O25 Ca1 2.4190(12) 2_556
C26 H26A 0.98 .
C26 H26B 0.98 .
C26 H26C 0.98 .
C27 C28 1.516(3) .
C27 H27A 0.99 .
C27 H27B 0.99 .
C28 O29 1.411(2) .
C28 H28A 0.99 .
C28 H28B 0.99 .
O29 C30 1.419(2) .
C30 H30A 0.98 .
C30 H30B 0.98 .
C30 H30C 0.98 .

loop_
_geom_torsion_atom_site_label_1
_geom_torsion_atom_site_label_2
_geom_torsion_atom_site_label_3
_geom_torsion_atom_site_label_4
_geom_torsion
_geom_torsion_site_symmetry_1
_geom_torsion_site_symmetry_4
O11 Ca1 N1 Si1 -131.89(6) . .
O11 Ca1 N1 Si1 144.77(6) 2_556 .
O25 Ca1 N1 Si1 -11.40(10) 2_556 .
N22 Ca1 N1 Si1 69.95(8) 2_556 .
F14 Ca1 N1 Si1 -77.70(7) . .
C23 Ca1 N1 Si1 59.13(11) 2_556 .
Si2 Ca1 N1 Si1 178.42(15) . .
Ca1 Ca1 N1 Si1 -173.13(5) 2_556 .
O11 Ca1 N1 Si2 49.69(11) . .
O11 Ca1 N1 Si2 -33.65(11) 2_556 .
O25 Ca1 N1 Si2 170.18(7) 2_556 .
N22 Ca1 N1 Si2 -108.47(9) 2_556 .
F14 Ca1 N1 Si2 103.88(10) . .
C23 Ca1 N1 Si2 -119.29(10) 2_556 .
Si1 Ca1 N1 Si2 -178.42(15) . .
Ca1 Ca1 N1 Si2 8.45(11) 2_556 .
Si2 N1 Si1 C1 67.78(15) . .
Ca1 N1 Si1 C1 -110.56(10) . .
Si2 N1 Si1 C2 -60.40(15) . .
Ca1 N1 Si1 C2 121.26(9) . .
Si2 N1 Si1 Ca1 178.34(16) . .
O11 Ca1 Si1 N1 63.94(8) . .
O11 Ca1 Si1 N1 -51.28(9) 2_556 .
O25 Ca1 Si1 N1 171.04(8) 2_556 .
N22 Ca1 Si1 N1 -119.94(8) 2_556 .
F14 Ca1 Si1 N1 96.09(8) . .
C23 Ca1 Si1 N1 -142.33(8) 2_556 .
Si2 Ca1 Si1 N1 -0.74(7) . .
Ca1 Ca1 Si1 N1 12.22(8) 2_556 .
O11 Ca1 Si1 C1 160.49(10) . .
O11 Ca1 Si1 C1 45.26(10) 2_556 .
N1 Ca1 Si1 C1 96.54(12) . .
O25 Ca1 Si1 C1 -92.42(10) 2_556 .
N22 Ca1 Si1 C1 -23.40(10) 2_556 .
F14 Ca1 Si1 C1 -167.36(9) . .
C23 Ca1 Si1 C1 -45.78(10) 2_556 .
Si2 Ca1 Si1 C1 95.80(9) . .
Ca1 Ca1 Si1 C1 108.76(10) 2_556 .
O11 Ca1 Si1 C2 -25.90(11) . .
O11 Ca1 Si1 C2 -141.12(11) 2_556 .
N1 Ca1 Si1 C2 -89.84(12) . .
O25 Ca1 Si1 C2 81.20(11) 2_556 .
N22 Ca1 Si1 C2 150.22(11) 2_556 .
F14 Ca1 Si1 C2 6.25(10) . .
C23 Ca1 Si1 C2 127.83(11) 2_556 .
Si2 Ca1 Si1 C2 -90.59(10) . .
Ca1 Ca1 Si1 C2 -77.62(11) 2_556 .
Si1 N1 Si2 C4 70.14(15) . .
Ca1 N1 Si2 C4 -111.87(12) . .
Si1 N1 Si2 C3 -52.99(15) . .
Ca1 N1 Si2 C3 125.00(11) . .
Si1 N1 Si2 Ca1 -177.99(19) . .
O11 Ca1 Si2 N1 -134.54(10) . .
O11 Ca1 Si2 N1 149.56(10) 2_556 .
O25 Ca1 Si2 N1 -15.62(12) 2_556 .
N22 Ca1 Si2 N1 83.20(10) 2_556 .
F14 Ca1 Si2 N1 -73.96(10) . .
C23 Ca1 Si2 N1 92.43(12) 2_556 .
Si1 Ca1 Si2 N1 1.02(10) . .
Ca1 Ca1 Si2 N1 -172.60(10) 2_556 .
O11 Ca1 Si2 C4 -48.85(11) . .
O11 Ca1 Si2 C4 -124.75(11) 2_556 .
N1 Ca1 Si2 C4 85.68(14) . .
O25 Ca1 Si2 C4 70.07(13) 2_556 .
N22 Ca1 Si2 C4 168.89(11) 2_556 .
F14 Ca1 Si2 C4 11.73(11) . .
C23 Ca1 Si2 C4 178.12(12) 2_556 .
Si1 Ca1 Si2 C4 86.70(11) . .
Ca1 Ca1 Si2 C4 -86.92(11) 2_556 .
O11 Ca1 Si2 C3 152.67(9) . .
O11 Ca1 Si2 C3 76.78(9) 2_556 .
N1 Ca1 Si2 C3 -72.79(13) . .
O25 Ca1 Si2 C3 -88.41(11) 2_556 .
N22 Ca1 Si2 C3 10.41(10) 2_556 .
F14 Ca1 Si2 C3 -146.75(9) . .
C23 Ca1 Si2 C3 19.64(11) 2_556 .
Si1 Ca1 Si2 C3 -71.77(9) . .
Ca1 Ca1 Si2 C3 114.61(9) 2_556 .
O11 Ca1 O11 C12 176.04(16) 2_556 .
N1 Ca1 O11 C12 65.06(14) . .
O25 Ca1 O11 C12 -72.24(14) 2_556 .
N22 Ca1 O11 C12 -140.18(13) 2_556 .
F14 Ca1 O11 C12 -1.15(13) . .
C23 Ca1 O11 C12 -121.88(14) 2_556 .
Si1 Ca1 O11 C12 35.00(15) . .
Si2 Ca1 O11 C12 81.89(14) . .
Ca1 Ca1 O11 C12 176.04(16) 2_556 .
O11 Ca1 O11 Ca1 0 2_556 2_556
N1 Ca1 O11 Ca1 -110.98(5) . 2_556
O25 Ca1 O11 Ca1 111.73(5) 2_556 2_556
N22 Ca1 O11 Ca1 43.79(7) 2_556 2_556
F14 Ca1 O11 Ca1 -177.19(6) . 2_556
C23 Ca1 O11 Ca1 62.08(5) 2_556 2_556
Si1 Ca1 O11 Ca1 -141.04(3) . 2_556
Si2 Ca1 O11 Ca1 -94.15(4) . 2_556
Ca1 O11 C12 C17 97.05(16) . .
Ca1 O11 C12 C17 -87.48(14) 2_556 .
Ca1 O11 C12 C13 -21.3(2) . .
Ca1 O11 C12 C13 154.16(10) 2_556 .
Ca1 O11 C12 C21 -143.46(12) . .
Ca1 O11 C12 C21 32.02(18) 2_556 .
O11 C12 C13 F15 -71.84(17) . .
C17 C12 C13 F15 169.63(13) . .
C21 C12 C13 F15 53.19(18) . .
O11 C12 C13 F16 167.05(14) . .
C17 C12 C13 F16 48.52(19) . .
C21 C12 C13 F16 -67.93(19) . .
O11 C12 C13 F14 46.17(18) . .
C17 C12 C13 F14 -72.36(17) . .
C21 C12 C13 F14 171.19(14) . .
F15 C13 F14 Ca1 75.33(13) . .
F16 C13 F14 Ca1 -171.46(10) . .
C12 C13 F14 Ca1 -45.92(15) . .
O11 Ca1 F14 C13 26.43(10) . .
O11 Ca1 F14 C13 22.48(12) 2_556 .
N1 Ca1 F14 C13 -94.37(11) . .
O25 Ca1 F14 C13 132.65(11) 2_556 .
N22 Ca1 F14 C13 142.66(11) 2_556 .
C23 Ca1 F14 C13 115.81(11) 2_556 .
Si1 Ca1 F14 C13 -125.73(10) . .
Si2 Ca1 F14 C13 -72.87(10) . .
Ca1 Ca1 F14 C13 24.69(10) 2_556 .
O11 C12 C17 F19 59.46(18) . .
C13 C12 C17 F19 177.35(14) . .
C21 C12 C17 F19 -64.52(17) . .
O11 C12 C17 F18 -60.79(18) . .
C13 C12 C17 F18 57.10(18) . .
C21 C12 C17 F18 175.23(14) . .
O11 C12 C17 F20 178.47(14) . .
C13 C12 C17 F20 -63.64(18) . .
C21 C12 C17 F20 54.49(19) . .
O11 C12 C21 N22 -1.6(2) . .
C17 C12 C21 N22 119.20(16) . .
C13 C12 C21 N22 -123.04(16) . .
C12 C21 N22 C23 82.87(18) . .
C12 C21 N22 C27 -150.04(15) . .
C12 C21 N22 Ca1 -23.00(17) . 2_556
C21 N22 C23 C24 -179.87(14) . .
C27 N22 C23 C24 55.28(19) . .
Ca1 N22 C23 C24 -64.57(14) 2_556 .
C21 N22 C23 Ca1 -115.30(12) . 2_556
C27 N22 C23 Ca1 119.85(14) . 2_556
N22 C23 C24 O25 49.95(19) . .
Ca1 C23 C24 O25 1.63(13) 2_556 .
C23 C24 O25 C26 -174.17(15) . .
C23 C24 O25 Ca1 -2.38(18) . 2_556
C21 N22 C27 C28 -62.4(2) . .
C23 N22 C27 C28 62.6(2) . .
Ca1 N22 C27 C28 172.19(13) 2_556 .
N22 C27 C28 O29 -76.6(2) . .
C27 C28 O29 C30 177.51(17) . .
